data_7033516
loop_
_publ_author_name
'Alwaaly, Ahmed'
'Clegg, William'
'Henderson, Richard A.'
'Probert, Michael R.'
'Waddell, Paul G.'

_publ_section_title
;
 Mechanisms and rates of proton transfer to coordinated carboxydithioates:
 studies on [Ni(S2CR){PhP(CH2CH2PPh2)2}](+) (R = Me, Et, Bu(n) or Ph).
;
_journal_issue 7
_journal_name_full 'Dalton transactions (Cambridge, England : 2003)'
_journal_page_first 3307
_journal_page_last 3317
_journal_paper_doi 10.1039/c4dt03543g
_journal_volume 44
_journal_year 2015
_chemical_formula_moiety 'C41 H37 Cl Ni P3 S2 +, C24 H20 B -, C4 H8 O'
_chemical_formula_sum 'C69 H65 B Cl Ni O P3 S2'
_chemical_formula_weight 1172.21
_chemical_name_systematic
;
 ?
;
_space_group_crystal_system triclinic
_space_group_IT_number 2
_space_group_name_Hall '-P 1'
_space_group_name_H-M_alt 'P -1'
_symmetry_space_group_name_Hall '-P 1'
_symmetry_space_group_name_H-M 'P -1'
_atom_sites_solution_hydrogens geom
_atom_sites_solution_primary direct
_audit_creation_date 2014-07-29
_audit_creation_method
;
Olex2 1.2-alpha
(compiled 2014.07.22 svn.r2960 for OlexSys, GUI svn.r4862)
;
_audit_update_record
;
2014-11-07 deposited with the CCDC.
2015-01-06 downloaded from the CCDC.
;
_cell_angle_alpha 98.071(2)
_cell_angle_beta 106.232(2)
_cell_angle_gamma 97.210(2)
_cell_formula_units_Z 2
_cell_length_a 13.8395(3)
_cell_length_b 14.8535(4)
_cell_length_c 15.4286(4)
_cell_measurement_reflns_used 29736
_cell_measurement_temperature 150.00(10)
_cell_measurement_theta_max 28.8400
_cell_measurement_theta_min 3.3350
_cell_volume 2969.37(14)
_computing_cell_refinement
;
CrysAlisPro, Agilent Technologies,
Version 1.171.36.32 (release 02-08-2013 CrysAlis171 .NET)
(compiled Aug  2 2013,16:46:58)
;
_computing_data_collection
;
CrysAlisPro, Agilent Technologies,
Version 1.171.36.32 (release 02-08-2013 CrysAlis171 .NET)
(compiled Aug  2 2013,16:46:58)
;
_computing_data_reduction
;
CrysAlisPro, Agilent Technologies,
Version 1.171.36.32 (release 02-08-2013 CrysAlis171 .NET)
(compiled Aug  2 2013,16:46:58)
;
_computing_molecular_graphics 'Olex2 (Dolomanov et al., 2009)'
_computing_publication_material 'Olex2 (Dolomanov et al., 2009)'
_computing_structure_refinement 'XL (Sheldrick, 2008)'
_computing_structure_solution 'XT (Sheldrick, 2008)'
_diffrn_ambient_temperature 150.00(10)
_diffrn_detector_area_resol_mean 10.3968
_diffrn_measured_fraction_theta_full 0.999
_diffrn_measured_fraction_theta_max 0.880
_diffrn_measurement_details
;
  1 omega  -15.00   68.00   1.0000   20.0000
omega____ theta____ kappa____ phi______ frames
    -       10.4695   38.0000    0.0000 83

  2 omega  -21.00   39.00   1.0000   20.0000
omega____ theta____ kappa____ phi______ frames
    -       10.4695   82.0000   84.0000 60

  3 omega  -51.00   84.00   1.0000   20.0000
omega____ theta____ kappa____ phi______ frames
    -       10.4695    0.0000  150.0000 135

  4 omega  -19.00   82.00   1.0000   20.0000
omega____ theta____ kappa____ phi______ frames
    -       10.4695   57.0000 -150.0000 101

  5 omega  -54.00   44.00   1.0000   20.0000
omega____ theta____ kappa____ phi______ frames
    -       12.0000  -68.0000   59.2969 98

  6 omega   -6.00   51.00   1.0000   20.0000
omega____ theta____ kappa____ phi______ frames
    -       12.0000  -91.0000  -48.1336 57

  7 omega   -4.00   54.00   1.0000   20.0000
omega____ theta____ kappa____ phi______ frames
    -       12.0000  -98.0000  142.5912 58

  8 omega   25.00   66.00   1.0000   20.0000
omega____ theta____ kappa____ phi______ frames
    -       12.0000 -119.0000 -109.6485 41

  9 omega  -88.00   25.00   1.0000   20.0000
omega____ theta____ kappa____ phi______ frames
    -       -8.8289  -77.0000 -180.0000 113

 10 omega   -4.00   52.00   1.0000   20.0000
omega____ theta____ kappa____ phi______ frames
    -       10.4695  -99.0000 -180.0000 56

 11 omega  -16.00   86.00   1.0000   20.0000
omega____ theta____ kappa____ phi______ frames
    -       10.4695   38.0000   60.0000 102

 12 omega  -63.00   40.00   1.0000   20.0000
omega____ theta____ kappa____ phi______ frames
    -       10.4695  -57.0000  -90.0000 103

 13 omega   22.00   72.00   1.0000   20.0000
omega____ theta____ kappa____ phi______ frames
    -       10.4695 -132.0000    8.7671 50

 14 omega  -65.00   37.00   1.0000   20.0000
omega____ theta____ kappa____ phi______ frames
    -       10.4695  -38.0000    0.0000 102

 15 omega   -5.00   37.00   1.0000   20.0000
omega____ theta____ kappa____ phi______ frames
    -       12.0000  -98.0000  142.5912 42

 16 omega   13.00   66.00   1.0000   20.0000
omega____ theta____ kappa____ phi______ frames
    -       12.0000 -119.0000 -109.6485 53
;
_diffrn_measurement_device_type 'Xcalibur, Atlas, Gemini ultra'
_diffrn_measurement_method '\w scans'
_diffrn_orient_matrix_UB_11 -0.0004668000
_diffrn_orient_matrix_UB_12 -0.0320771000
_diffrn_orient_matrix_UB_13 -0.0388436000
_diffrn_orient_matrix_UB_21 0.0226971000
_diffrn_orient_matrix_UB_22 0.0362038000
_diffrn_orient_matrix_UB_23 -0.0172429000
_diffrn_orient_matrix_UB_31 0.0492161000
_diffrn_orient_matrix_UB_32 -0.0076539000
_diffrn_orient_matrix_UB_33 0.0238123000
_diffrn_radiation_monochromator graphite
_diffrn_radiation_type MoK\a
_diffrn_radiation_wavelength 0.71073
_diffrn_reflns_av_R_equivalents 0.0484
_diffrn_reflns_av_unetI/netI 0.0357
_diffrn_reflns_Laue_measured_fraction_full 0.999
_diffrn_reflns_Laue_measured_fraction_max 0.880
_diffrn_reflns_limit_h_max 18
_diffrn_reflns_limit_h_min -18
_diffrn_reflns_limit_k_max 18
_diffrn_reflns_limit_k_min -19
_diffrn_reflns_limit_l_max 20
_diffrn_reflns_limit_l_min -20
_diffrn_reflns_number 98379
_diffrn_reflns_point_group_measured_fraction_full 0.999
_diffrn_reflns_point_group_measured_fraction_max 0.880
_diffrn_reflns_theta_full 26.000
_diffrn_reflns_theta_max 29.431
_diffrn_reflns_theta_min 2.760
_diffrn_source 'Enhance (Mo) X-ray Source'
_exptl_absorpt_coefficient_mu 0.567
_exptl_absorpt_correction_T_max 1.00000
_exptl_absorpt_correction_T_min 0.95876
_exptl_absorpt_correction_type multi-scan
_exptl_absorpt_process_details
;
CrysAlisPro, Agilent Technologies,
Version 1.171.36.32 (release 02-08-2013 CrysAlis171 .NET)
(compiled Aug  2 2013,16:46:58)
Empirical absorption correction using spherical harmonics,
 implemented in SCALE3 ABSPACK scaling algorithm.
;
_exptl_crystal_colour black
_exptl_crystal_colour_primary black
_exptl_crystal_density_diffrn 1.311
_exptl_crystal_description prism
_exptl_crystal_F_000 1228
_exptl_crystal_recrystallization_method 'Re-crystallisation from solvent: THF and hexane'
_exptl_crystal_size_max 0.25
_exptl_crystal_size_mid 0.22
_exptl_crystal_size_min 0.14
_refine_diff_density_max 0.458
_refine_diff_density_min -0.403
_refine_diff_density_rms 0.064
_refine_ls_extinction_method none
_refine_ls_goodness_of_fit_ref 1.026
_refine_ls_hydrogen_treatment constr
_refine_ls_matrix_type full
_refine_ls_number_parameters 719
_refine_ls_number_reflns 14473
_refine_ls_number_restraints 681
_refine_ls_restrained_S_all 1.015
_refine_ls_R_factor_all 0.0608
_refine_ls_R_factor_gt 0.0404
_refine_ls_shift/su_max 0.001
_refine_ls_shift/su_mean 0.000
_refine_ls_structure_factor_coef Fsqd
_refine_ls_weighting_details 'w=1/[\s^2^(Fo^2^)+(0.0409P)^2^+2.3068P] where P=(Fo^2^+2Fc^2^)/3'
_refine_ls_weighting_scheme calc
_refine_ls_wR_factor_gt 0.0897
_refine_ls_wR_factor_ref 0.1011
_reflns_Friedel_coverage 0.000
_reflns_number_gt 11298
_reflns_number_total 14473
_reflns_threshold_expression 'I > 2\s(I)'
_cod_data_source_file c4dt03543g2.cif
_cod_data_source_block rah140019
_cod_depositor_comments 'Adding full bibliography for 7033511--7033516.cif.'
_cod_original_cell_volume 2969.37(13)
_cod_database_code 7033516
_shelxl_version_number 2014-3
_chemical_oxdiff_formula 'C60 H56 B1 P3 S2 Ni1'
_shelx_space_group_comment
;
The symmetry employed for this shelxl refinement is uniquely defined
by the following loop, which should always be used as a source of
symmetry information in preference to the above space-group names.
They are only intended as comments.
;
_reflns_odcompleteness_completeness 99.86
_reflns_odcompleteness_iscentric 1
_reflns_odcompleteness_theta 25.30
_olex2_refinement_description
;
1. Fixed Uiso
 At 1.2 times of:
  All C(H) groups, All C(H,H) groups
2. Uiso/Uaniso restraints and constraints
Uanis(C66A) = Uanis(C66B)
Uanis(C67A) = Uanis(C67B)
Uanis(C68A) = Uanis(C68B)
Uanis(C69B) = Uanis(C69A)
Uanis(O1A) = Uanis(O1B)
3. Rigid body (RIGU) restrains
 All non-hydrogen atoms
 with sigma for 1-2 distances of 0.004 and sigma for 1-3 distances of 0.004
4. Others
 Sof(O1B)=Sof(C66B)=Sof(H66C)=Sof(H66D)=Sof(C67B)=Sof(H67C)=Sof(H67D)=
 Sof(C68B)=Sof(H68C)=Sof(H68D)=Sof(C69B)=Sof(H69C)=Sof(H69D)=1-FVAR(1)
 Sof(O1A)=Sof(C66A)=Sof(H66A)=Sof(H66B)=Sof(C67A)=Sof(H67A)=Sof(H67B)=
 Sof(C68A)=Sof(H68A)=Sof(H68B)=Sof(C69A)=Sof(H69A)=Sof(H69B)=FVAR(1)
5.a Secondary CH2 refined with riding coordinates:
 C20(H20A,H20B), C21(H21A,H21B), C28(H28A,H28B), C29(H29A,H29B), C66A(H66A,
 H66B), C67A(H67A,H67B), C68A(H68A,H68B), C69A(H69A,H69B), C66B(H66C,H66D),
 C67B(H67C,H67D), C68B(H68C,H68D), C69B(H69C,H69D)
5.b Aromatic/amide H refined with riding coordinates:
 C3(H3), C4(H4), C6(H6), C7(H7), C9(H9), C10(H10), C11(H11), C12(H12),
 C13(H13), C15(H15), C16(H16), C17(H17), C18(H18), C19(H19), C23(H23), C24(H24),
  C25(H25), C26(H26), C27(H27), C31(H31), C32(H32), C33(H33), C34(H34),
 C35(H35), C37(H37), C38(H38), C39(H39), C40(H40), C41(H41), C43(H43), C44(H44),
  C45(H45), C46(H46), C47(H47), C49(H49), C50(H50), C51(H51), C52(H52),
 C53(H53), C55(H55), C56(H56), C57(H57), C58(H58), C59(H59), C61(H61), C62(H62),
  C63(H63), C64(H64), C65(H65)
;
_olex2_submission_special_instructions 'No special instructions were received'

loop_
_space_group_symop_operation_xyz
'x, y, z'
'-x, -y, -z'

loop_
_atom_site_label
_atom_site_type_symbol
_atom_site_fract_x
_atom_site_fract_y
_atom_site_fract_z
_atom_site_U_iso_or_equiv
_atom_site_adp_type
_atom_site_occupancy
_atom_site_site_symmetry_order
_atom_site_calc_flag
_atom_site_refinement_flags_posn
_atom_site_refinement_flags_occupancy
_atom_site_disorder_assembly
_atom_site_disorder_group
Ni1 Ni 0.23580(2) 0.29880(2) 0.61439(2) 0.01915(7) Uani 1 1 d . . . .
Cl1 Cl -0.06046(5) 0.27797(5) 0.03342(4) 0.04748(16) Uani 1 1 d . . . .
S1 S 0.08776(4) 0.25422(4) 0.50270(3) 0.02872(12) Uani 1 1 d . . . .
S2 S 0.27379(3) 0.33201(3) 0.48817(3) 0.02137(10) Uani 1 1 d . . . .
P1 P 0.18841(4) 0.41384(3) 0.69340(3) 0.02018(10) Uani 1 1 d . . . .
P2 P 0.38953(3) 0.34278(3) 0.70879(3) 0.01871(10) Uani 1 1 d . . . .
P3 P 0.23411(4) 0.16808(3) 0.66796(3) 0.02159(11) Uani 1 1 d . . . .
C1 C 0.14937(14) 0.29168(13) 0.43030(13) 0.0225(4) Uani 1 1 d . . . .
C2 C 0.09965(14) 0.29019(13) 0.33341(13) 0.0232(4) Uani 1 1 d . . . .
C3 C 0.15573(15) 0.30390(14) 0.27293(13) 0.0257(4) Uani 1 1 d . . . .
H3 H 0.2267 0.3164 0.2948 0.031 Uiso 1 1 calc R . . .
C4 C 0.10710(16) 0.29917(15) 0.18045(14) 0.0289(4) Uani 1 1 d . . . .
H4 H 0.1448 0.3067 0.1399 0.035 Uiso 1 1 calc R . . .
C5 C 0.00151(16) 0.28307(15) 0.14943(13) 0.0292(4) Uani 1 1 d . . . .
C6 C -0.05648(15) 0.27189(15) 0.20797(14) 0.0307(5) Uani 1 1 d . . . .
H6 H -0.1274 0.2626 0.1860 0.037 Uiso 1 1 calc R . . .
C7 C -0.00746(15) 0.27470(15) 0.29988(14) 0.0291(4) Uani 1 1 d . . . .
H7 H -0.0458 0.2663 0.3398 0.035 Uiso 1 1 calc R . . .
C8 C 0.19044(14) 0.52044(14) 0.64686(13) 0.0227(4) Uani 1 1 d . . . .
C9 C 0.24176(15) 0.60607(15) 0.69824(15) 0.0291(4) Uani 1 1 d . . . .
H9 H 0.2779 0.6115 0.7599 0.035 Uiso 1 1 calc R . . .
C10 C 0.23904(17) 0.68375(16) 0.65744(17) 0.0362(5) Uani 1 1 d . . . .
H10 H 0.2736 0.7411 0.6919 0.043 Uiso 1 1 calc R . . .
C11 C 0.18507(17) 0.67620(17) 0.56563(17) 0.0364(5) Uani 1 1 d . . . .
H11 H 0.1833 0.7284 0.5387 0.044 Uiso 1 1 calc R . . .
C12 C 0.13405(16) 0.59129(16) 0.51424(15) 0.0337(5) Uani 1 1 d . . . .
H12 H 0.0977 0.5863 0.4527 0.040 Uiso 1 1 calc R . . .
C13 C 0.13695(15) 0.51355(15) 0.55415(14) 0.0278(4) Uani 1 1 d . . . .
H13 H 0.1031 0.4563 0.5191 0.033 Uiso 1 1 calc R . . .
C14 C 0.06751(14) 0.40059(14) 0.71967(13) 0.0225(4) Uani 1 1 d . . . .
C15 C 0.00881(17) 0.31443(16) 0.70259(17) 0.0374(5) Uani 1 1 d . . . .
H15 H 0.0290 0.2637 0.6744 0.045 Uiso 1 1 calc R . . .
C16 C -0.08044(19) 0.30286(18) 0.7271(2) 0.0494(7) Uani 1 1 d . . . .
H16 H -0.1196 0.2444 0.7155 0.059 Uiso 1 1 calc R . . .
C17 C -0.11105(17) 0.37701(17) 0.76838(18) 0.0394(5) Uani 1 1 d . . . .
H17 H -0.1704 0.3689 0.7855 0.047 Uiso 1 1 calc R . . .
C18 C -0.05398(18) 0.46325(17) 0.78445(18) 0.0411(6) Uani 1 1 d . . . .
H18 H -0.0752 0.5138 0.8118 0.049 Uiso 1 1 calc R . . .
C19 C 0.03524(17) 0.47572(15) 0.76018(16) 0.0345(5) Uani 1 1 d . . . .
H19 H 0.0735 0.5345 0.7711 0.041 Uiso 1 1 calc R . . .
C20 C 0.28457(14) 0.44158(14) 0.80677(12) 0.0221(4) Uani 1 1 d . . . .
H20A H 0.2806 0.5015 0.8386 0.027 Uiso 1 1 calc R . . .
H20B H 0.2719 0.3958 0.8432 0.027 Uiso 1 1 calc R . . .
C21 C 0.39074(14) 0.44267(13) 0.79511(13) 0.0226(4) Uani 1 1 d . . . .
H21A H 0.4396 0.4406 0.8534 0.027 Uiso 1 1 calc R . . .
H21B H 0.4117 0.4994 0.7758 0.027 Uiso 1 1 calc R . . .
C22 C 0.49168(13) 0.37899(13) 0.66216(12) 0.0210(4) Uani 1 1 d . . . .
C23 C 0.50056(15) 0.46599(14) 0.63824(13) 0.0257(4) Uani 1 1 d . . . .
H23 H 0.4536 0.5039 0.6453 0.031 Uiso 1 1 calc R . . .
C24 C 0.57861(16) 0.49637(16) 0.60415(15) 0.0320(5) Uani 1 1 d . . . .
H24 H 0.5853 0.5553 0.5902 0.038 Uiso 1 1 calc R . . .
C25 C 0.64652(16) 0.43965(17) 0.59087(15) 0.0355(5) Uani 1 1 d . . . .
H25 H 0.6992 0.4604 0.5682 0.043 Uiso 1 1 calc R . . .
C26 C 0.63642(16) 0.35187(17) 0.61117(15) 0.0342(5) Uani 1 1 d . . . .
H26 H 0.6817 0.3133 0.6010 0.041 Uiso 1 1 calc R . . .
C27 C 0.55940(15) 0.32081(15) 0.64658(14) 0.0283(4) Uani 1 1 d . . . .
H27 H 0.5528 0.2616 0.6599 0.034 Uiso 1 1 calc R . . .
C28 C 0.42592(14) 0.25001(13) 0.77137(13) 0.0232(4) Uani 1 1 d . . . .
H28A H 0.4587 0.2097 0.7380 0.028 Uiso 1 1 calc R . . .
H28B H 0.4740 0.2760 0.8314 0.028 Uiso 1 1 calc R . . .
C29 C 0.33027(15) 0.19503(14) 0.78185(13) 0.0246(4) Uani 1 1 d . . . .
H29A H 0.3053 0.2311 0.8257 0.030 Uiso 1 1 calc R . . .
H29B H 0.3454 0.1386 0.8034 0.030 Uiso 1 1 calc R . . .
C30 C 0.11681(15) 0.11236(14) 0.68293(14) 0.0264(4) Uani 1 1 d . . . .
C31 C 0.03310(17) 0.07762(16) 0.60442(15) 0.0351(5) Uani 1 1 d . . . .
H31 H 0.0406 0.0788 0.5465 0.042 Uiso 1 1 calc R . . .
C32 C -0.06074(18) 0.04155(18) 0.61232(17) 0.0437(6) Uani 1 1 d . . . .
H32 H -0.1159 0.0186 0.5599 0.052 Uiso 1 1 calc R . . .
C33 C -0.07208(19) 0.0397(2) 0.69811(18) 0.0504(7) Uani 1 1 d . . . .
H33 H -0.1348 0.0150 0.7036 0.061 Uiso 1 1 calc R . . .
C34 C 0.00914(19) 0.0745(2) 0.77537(18) 0.0520(7) Uani 1 1 d . . . .
H34 H 0.0006 0.0742 0.8330 0.062 Uiso 1 1 calc R . . .
C35 C 0.10394(17) 0.11015(18) 0.76869(15) 0.0382(5) Uani 1 1 d . . . .
H35 H 0.1587 0.1325 0.8216 0.046 Uiso 1 1 calc R . . .
C36 C 0.27840(14) 0.07460(13) 0.60713(13) 0.0237(4) Uani 1 1 d . . . .
C37 C 0.32022(15) 0.09012(15) 0.53761(14) 0.0272(4) Uani 1 1 d . . . .
H37 H 0.3219 0.1471 0.5192 0.033 Uiso 1 1 calc R . . .
C38 C 0.35953(17) 0.02111(16) 0.49537(16) 0.0355(5) Uani 1 1 d . . . .
H38 H 0.3872 0.0319 0.4486 0.043 Uiso 1 1 calc R . . .
C39 C 0.35770(19) -0.06312(16) 0.52245(17) 0.0386(5) Uani 1 1 d . . . .
H39 H 0.3843 -0.1093 0.4942 0.046 Uiso 1 1 calc R . . .
C40 C 0.3166(2) -0.07907(16) 0.59124(18) 0.0452(6) Uani 1 1 d . . . .
H40 H 0.3162 -0.1360 0.6099 0.054 Uiso 1 1 calc R . . .
C41 C 0.27577(19) -0.01134(16) 0.63319(16) 0.0379(5) Uani 1 1 d . . . .
H41 H 0.2466 -0.0233 0.6788 0.046 Uiso 1 1 calc R . . .
C42 C 0.40330(15) 0.23127(14) 1.19468(13) 0.0241(4) Uani 1 1 d . . . .
C43 C 0.49144(16) 0.28197(15) 1.26105(14) 0.0298(4) Uani 1 1 d . . . .
H43 H 0.5377 0.3190 1.2418 0.036 Uiso 1 1 calc R . . .
C44 C 0.51328(17) 0.27975(16) 1.35411(14) 0.0334(5) Uani 1 1 d . . . .
H44 H 0.5730 0.3148 1.3954 0.040 Uiso 1 1 calc R . . .
C45 C 0.44678(17) 0.22582(16) 1.38558(14) 0.0319(5) Uani 1 1 d . . . .
H45 H 0.4608 0.2242 1.4478 0.038 Uiso 1 1 calc R . . .
C46 C 0.35886(17) 0.17431(16) 1.32265(15) 0.0322(5) Uani 1 1 d . . . .
H46 H 0.3129 0.1377 1.3427 0.039 Uiso 1 1 calc R . . .
C47 C 0.33857(16) 0.17668(15) 1.22979(14) 0.0291(4) Uani 1 1 d . . . .
H47 H 0.2793 0.1404 1.1890 0.035 Uiso 1 1 calc R . . .
C48 C 0.30469(14) 0.32414(14) 1.07137(13) 0.0237(4) Uani 1 1 d . . . .
C49 C 0.22234(16) 0.32147(15) 0.99357(14) 0.0284(4) Uani 1 1 d . . . .
H49 H 0.2038 0.2695 0.9472 0.034 Uiso 1 1 calc R . . .
C50 C 0.16688(17) 0.39327(17) 0.98249(15) 0.0335(5) Uani 1 1 d . . . .
H50 H 0.1118 0.3882 0.9300 0.040 Uiso 1 1 calc R . . .
C51 C 0.19351(17) 0.47212(16) 1.04938(16) 0.0343(5) Uani 1 1 d . . . .
H51 H 0.1568 0.5203 1.0424 0.041 Uiso 1 1 calc R . . .
C52 C 0.27534(17) 0.47816(16) 1.12669(16) 0.0335(5) Uani 1 1 d . . . .
H52 H 0.2946 0.5311 1.1719 0.040 Uiso 1 1 calc R . . .
C53 C 0.32907(15) 0.40544(14) 1.13725(14) 0.0273(4) Uani 1 1 d . . . .
H53 H 0.3835 0.4109 1.1903 0.033 Uiso 1 1 calc R . . .
C54 C 0.48050(15) 0.27491(14) 1.06123(13) 0.0242(4) Uani 1 1 d . . . .
C55 C 0.49821(15) 0.35216(14) 1.02200(13) 0.0242(4) Uani 1 1 d . . . .
H55 H 0.4471 0.3877 1.0085 0.029 Uiso 1 1 calc R . . .
C56 C 0.58889(15) 0.37872(15) 1.00203(14) 0.0284(4) Uani 1 1 d . . . .
H56 H 0.5975 0.4312 0.9766 0.034 Uiso 1 1 calc R . . .
C57 C 0.66585(16) 0.32662(16) 1.02020(15) 0.0327(5) Uani 1 1 d . . . .
H57 H 0.7263 0.3433 1.0066 0.039 Uiso 1 1 calc R . . .
C58 C 0.65150(16) 0.24925(16) 1.05895(15) 0.0336(5) Uani 1 1 d . . . .
H58 H 0.7024 0.2133 1.0710 0.040 Uiso 1 1 calc R . . .
C59 C 0.56184(16) 0.22517(15) 1.07983(14) 0.0307(5) Uani 1 1 d . . . .
H59 H 0.5550 0.1739 1.1073 0.037 Uiso 1 1 calc R . . .
C60 C 0.31163(16) 0.14256(14) 1.02007(13) 0.0273(4) Uani 1 1 d . . . .
C61 C 0.35384(18) 0.08329(15) 0.96827(14) 0.0324(5) Uani 1 1 d . . . .
H61 H 0.4199 0.1020 0.9667 0.039 Uiso 1 1 calc R . . .
C62 C 0.3002(2) -0.00343(16) 0.91846(16) 0.0429(6) Uani 1 1 d . . . .
H62 H 0.3305 -0.0407 0.8841 0.051 Uiso 1 1 calc R . . .
C63 C 0.2030(2) -0.03368(18) 0.92021(18) 0.0505(7) Uani 1 1 d . . . .
H63 H 0.1677 -0.0915 0.8877 0.061 Uiso 1 1 calc R . . .
C64 C 0.1583(2) 0.02227(18) 0.97053(17) 0.0454(6) Uani 1 1 d . . . .
H64 H 0.0929 0.0019 0.9730 0.054 Uiso 1 1 calc R . . .
C65 C 0.21076(17) 0.10894(16) 1.01745(15) 0.0344(5) Uani 1 1 d . . . .
H65 H 0.1779 0.1467 1.0487 0.041 Uiso 1 1 calc R . . .
B1 B 0.37473(17) 0.24235(16) 1.08533(15) 0.0238(4) Uani 1 1 d . . . .
O1A O 0.5912(2) 0.1135(2) 0.70827(17) 0.0478(7) Uani 0.807(4) 1 d . P A 1
C66A C 0.6927(4) 0.1519(4) 0.7645(5) 0.0847(17) Uani 0.807(4) 1 d . P A 1
H66A H 0.6971 0.2166 0.7890 0.102 Uiso 0.807(4) 1 calc R P A 1
H66B H 0.7401 0.1469 0.7289 0.102 Uiso 0.807(4) 1 calc R P A 1
C67A C 0.7185(4) 0.0984(4) 0.8419(4) 0.0764(15) Uani 0.807(4) 1 d . P A 1
H67A H 0.7544 0.0490 0.8274 0.092 Uiso 0.807(4) 1 calc R P A 1
H67B H 0.7599 0.1384 0.8989 0.092 Uiso 0.807(4) 1 calc R P A 1
C68A C 0.6158(4) 0.0610(3) 0.8475(3) 0.0536(10) Uani 0.807(4) 1 d . P A 1
H68A H 0.5924 0.1054 0.8859 0.064 Uiso 0.807(4) 1 calc R P A 1
H68B H 0.6166 0.0041 0.8716 0.064 Uiso 0.807(4) 1 calc R P A 1
C69A C 0.5499(3) 0.0442(2) 0.7492(3) 0.0412(8) Uani 0.807(4) 1 d . P A 1
H69A H 0.5514 -0.0167 0.7179 0.049 Uiso 0.807(4) 1 calc R P A 1
H69B H 0.4797 0.0488 0.7459 0.049 Uiso 0.807(4) 1 calc R P A 1
O1B O 0.6532(13) 0.1435(9) 0.7283(9) 0.0478(7) Uani 0.193(4) 1 d . P A 2
C66B C 0.7157(15) 0.1661(18) 0.8206(18) 0.0847(17) Uani 0.193(4) 1 d . P A 2
H66C H 0.7031 0.2230 0.8513 0.102 Uiso 0.193(4) 1 calc R P A 2
H66D H 0.7874 0.1731 0.8241 0.102 Uiso 0.193(4) 1 calc R P A 2
C67B C 0.686(2) 0.088(2) 0.862(2) 0.0764(15) Uani 0.193(4) 1 d . P A 2
H67C H 0.7278 0.0406 0.8553 0.092 Uiso 0.193(4) 1 calc R P A 2
H67D H 0.6961 0.1079 0.9269 0.092 Uiso 0.193(4) 1 calc R P A 2
C68B C 0.5816(18) 0.0523(16) 0.8147(14) 0.0536(10) Uani 0.193(4) 1 d . P A 2
H68C H 0.5368 0.0875 0.8381 0.064 Uiso 0.193(4) 1 calc R P A 2
H68D H 0.5636 -0.0124 0.8168 0.064 Uiso 0.193(4) 1 calc R P A 2
C69B C 0.5809(13) 0.0669(13) 0.7199(13) 0.0412(8) Uani 0.193(4) 1 d . P A 2
H69C H 0.5968 0.0130 0.6869 0.049 Uiso 0.193(4) 1 calc R P A 2
H69D H 0.5138 0.0765 0.6857 0.049 Uiso 0.193(4) 1 calc R P A 2

loop_
_atom_site_aniso_label
_atom_site_aniso_U_11
_atom_site_aniso_U_22
_atom_site_aniso_U_33
_atom_site_aniso_U_23
_atom_site_aniso_U_13
_atom_site_aniso_U_12
Ni1 0.01614(12) 0.02187(13) 0.01766(12) 0.00282(9) 0.00372(9) 0.00093(9)
Cl1 0.0355(3) 0.0758(5) 0.0239(3) 0.0124(3) -0.0007(2) 0.0019(3)
S1 0.0187(2) 0.0421(3) 0.0212(2) 0.0061(2) 0.00356(18) -0.0048(2)
S2 0.0168(2) 0.0269(3) 0.0200(2) 0.00521(18) 0.00505(17) 0.00230(18)
P1 0.0172(2) 0.0237(3) 0.0199(2) 0.00397(18) 0.00586(18) 0.00396(18)
P2 0.0164(2) 0.0193(2) 0.0191(2) 0.00326(18) 0.00384(18) 0.00221(18)
P3 0.0224(2) 0.0214(3) 0.0200(2) 0.00321(18) 0.00687(19) -0.00038(19)
C1 0.0195(9) 0.0233(10) 0.0244(9) 0.0030(7) 0.0074(7) 0.0026(7)
C2 0.0204(9) 0.0238(10) 0.0235(9) 0.0020(7) 0.0044(7) 0.0041(7)
C3 0.0184(9) 0.0320(11) 0.0255(10) 0.0049(8) 0.0048(7) 0.0051(8)
C4 0.0276(10) 0.0364(12) 0.0246(10) 0.0082(8) 0.0092(8) 0.0067(9)
C5 0.0284(10) 0.0343(12) 0.0203(9) 0.0046(8) 0.0013(8) 0.0026(9)
C6 0.0210(9) 0.0381(12) 0.0278(10) 0.0023(9) 0.0024(8) 0.0012(8)
C7 0.0222(9) 0.0400(12) 0.0241(10) 0.0041(8) 0.0074(8) 0.0033(8)
C8 0.0168(8) 0.0289(10) 0.0256(9) 0.0072(8) 0.0092(7) 0.0063(7)
C9 0.0253(10) 0.0310(11) 0.0318(11) 0.0090(8) 0.0090(8) 0.0031(8)
C10 0.0316(11) 0.0289(12) 0.0489(13) 0.0110(10) 0.0132(10) 0.0011(9)
C11 0.0308(11) 0.0360(13) 0.0508(13) 0.0229(10) 0.0166(10) 0.0103(9)
C12 0.0299(11) 0.0451(13) 0.0318(11) 0.0163(10) 0.0107(9) 0.0135(10)
C13 0.0259(10) 0.0315(11) 0.0279(10) 0.0079(8) 0.0083(8) 0.0084(8)
C14 0.0176(8) 0.0279(10) 0.0232(9) 0.0068(8) 0.0066(7) 0.0056(7)
C15 0.0320(11) 0.0293(12) 0.0561(15) 0.0016(10) 0.0247(11) 0.0048(9)
C16 0.0371(13) 0.0352(14) 0.081(2) 0.0014(13) 0.0343(13) -0.0016(10)
C17 0.0266(11) 0.0435(14) 0.0550(15) 0.0085(11) 0.0230(11) 0.0081(10)
C18 0.0403(13) 0.0353(13) 0.0591(15) 0.0078(11) 0.0301(12) 0.0146(10)
C19 0.0348(11) 0.0256(11) 0.0487(13) 0.0046(9) 0.0222(10) 0.0063(9)
C20 0.0222(9) 0.0240(10) 0.0189(9) 0.0017(7) 0.0051(7) 0.0048(7)
C21 0.0200(9) 0.0224(10) 0.0224(9) 0.0019(7) 0.0034(7) 0.0018(7)
C22 0.0167(8) 0.0257(10) 0.0178(8) 0.0030(7) 0.0025(7) 0.0009(7)
C23 0.0253(10) 0.0267(10) 0.0255(10) 0.0051(8) 0.0087(8) 0.0035(8)
C24 0.0312(11) 0.0326(12) 0.0317(11) 0.0085(9) 0.0113(9) -0.0027(9)
C25 0.0246(10) 0.0488(14) 0.0327(11) 0.0071(10) 0.0123(9) -0.0028(9)
C26 0.0247(10) 0.0454(13) 0.0347(11) 0.0050(10) 0.0119(9) 0.0102(9)
C27 0.0255(10) 0.0316(11) 0.0285(10) 0.0061(8) 0.0079(8) 0.0074(8)
C28 0.0225(9) 0.0227(10) 0.0233(9) 0.0063(7) 0.0038(7) 0.0047(7)
C29 0.0287(10) 0.0233(10) 0.0201(9) 0.0054(7) 0.0054(8) 0.0016(8)
C30 0.0260(10) 0.0239(10) 0.0287(10) 0.0042(8) 0.0098(8) -0.0004(8)
C31 0.0347(11) 0.0367(13) 0.0290(11) -0.0012(9) 0.0107(9) -0.0066(9)
C32 0.0304(12) 0.0522(16) 0.0391(13) 0.0009(11) 0.0065(10) -0.0103(11)
C33 0.0309(12) 0.0693(19) 0.0500(15) 0.0123(13) 0.0170(11) -0.0076(12)
C34 0.0363(13) 0.087(2) 0.0367(13) 0.0209(13) 0.0176(11) -0.0002(13)
C35 0.0284(11) 0.0559(16) 0.0287(11) 0.0109(10) 0.0083(9) -0.0017(10)
C36 0.0225(9) 0.0215(10) 0.0235(9) 0.0028(7) 0.0040(7) -0.0005(7)
C37 0.0281(10) 0.0265(11) 0.0294(10) 0.0078(8) 0.0102(8) 0.0068(8)
C38 0.0374(12) 0.0366(13) 0.0382(12) 0.0080(10) 0.0175(10) 0.0126(10)
C39 0.0448(13) 0.0279(12) 0.0438(13) 0.0022(10) 0.0149(11) 0.0110(10)
C40 0.0624(16) 0.0227(12) 0.0547(15) 0.0108(10) 0.0216(13) 0.0101(11)
C41 0.0515(14) 0.0271(12) 0.0406(12) 0.0106(9) 0.0216(11) 0.0043(10)
C42 0.0274(10) 0.0223(10) 0.0245(9) 0.0055(7) 0.0077(8) 0.0103(8)
C43 0.0295(10) 0.0323(12) 0.0271(10) 0.0061(8) 0.0080(8) 0.0042(9)
C44 0.0307(11) 0.0416(13) 0.0256(10) 0.0043(9) 0.0043(9) 0.0103(9)
C45 0.0383(12) 0.0392(13) 0.0227(10) 0.0098(9) 0.0100(9) 0.0169(10)
C46 0.0367(11) 0.0347(12) 0.0309(11) 0.0126(9) 0.0148(9) 0.0096(9)
C47 0.0290(10) 0.0299(11) 0.0285(10) 0.0065(8) 0.0082(8) 0.0057(8)
C48 0.0226(9) 0.0269(10) 0.0251(9) 0.0081(8) 0.0110(8) 0.0044(8)
C49 0.0308(10) 0.0349(12) 0.0231(10) 0.0073(8) 0.0115(8) 0.0086(9)
C50 0.0310(11) 0.0487(14) 0.0297(11) 0.0197(10) 0.0140(9) 0.0150(10)
C51 0.0358(11) 0.0353(12) 0.0448(12) 0.0177(10) 0.0224(10) 0.0192(10)
C52 0.0324(11) 0.0303(12) 0.0427(12) 0.0054(9) 0.0184(10) 0.0086(9)
C53 0.0221(9) 0.0284(11) 0.0319(10) 0.0040(8) 0.0097(8) 0.0039(8)
C54 0.0268(10) 0.0251(10) 0.0193(9) 0.0015(7) 0.0050(8) 0.0064(8)
C55 0.0244(9) 0.0255(10) 0.0209(9) 0.0020(7) 0.0043(7) 0.0059(8)
C56 0.0281(10) 0.0296(11) 0.0250(10) 0.0022(8) 0.0069(8) 0.0018(8)
C57 0.0230(10) 0.0410(13) 0.0314(11) -0.0008(9) 0.0085(9) 0.0030(9)
C58 0.0254(10) 0.0398(13) 0.0348(11) 0.0024(9) 0.0065(9) 0.0135(9)
C59 0.0315(11) 0.0304(11) 0.0320(11) 0.0071(9) 0.0094(9) 0.0117(9)
C60 0.0352(11) 0.0256(10) 0.0190(9) 0.0076(7) 0.0031(8) 0.0052(8)
C61 0.0445(12) 0.0272(11) 0.0251(10) 0.0079(8) 0.0069(9) 0.0097(9)
C62 0.0646(16) 0.0271(12) 0.0330(12) 0.0040(9) 0.0067(11) 0.0128(11)
C63 0.0613(17) 0.0292(13) 0.0456(14) 0.0050(11) -0.0025(12) -0.0033(12)
C64 0.0441(14) 0.0388(14) 0.0433(14) 0.0114(11) 0.0010(11) -0.0058(11)
C65 0.0352(11) 0.0351(12) 0.0278(11) 0.0091(9) 0.0020(9) 0.0008(9)
B1 0.0258(11) 0.0241(11) 0.0220(10) 0.0045(8) 0.0068(8) 0.0063(9)
O1A 0.0456(17) 0.0519(16) 0.0513(13) 0.0272(11) 0.0120(12) 0.0143(14)
C66A 0.038(2) 0.090(3) 0.119(4) 0.061(3) -0.005(3) 0.003(2)
C67A 0.052(3) 0.068(3) 0.090(3) 0.028(2) -0.011(2) -0.001(2)
C68A 0.070(3) 0.053(2) 0.038(2) 0.0101(19) 0.0143(18) 0.013(2)
C69A 0.0379(17) 0.0325(17) 0.054(2) 0.0091(13) 0.0119(14) 0.0111(13)
O1B 0.0456(17) 0.0519(16) 0.0513(13) 0.0272(11) 0.0120(12) 0.0143(14)
C66B 0.038(2) 0.090(3) 0.119(4) 0.061(3) -0.005(3) 0.003(2)
C67B 0.052(3) 0.068(3) 0.090(3) 0.028(2) -0.011(2) -0.001(2)
C68B 0.070(3) 0.053(2) 0.038(2) 0.0101(19) 0.0143(18) 0.013(2)
C69B 0.0379(17) 0.0325(17) 0.054(2) 0.0091(13) 0.0119(14) 0.0111(13)

loop_
_atom_type_symbol
_atom_type_description
_atom_type_scat_dispersion_real
_atom_type_scat_dispersion_imag
_atom_type_scat_source
C C 0.0033 0.0016 'International Tables Vol C Tables 4.2.6.8 and 6.1.1.4'
H H 0.0000 0.0000 'International Tables Vol C Tables 4.2.6.8 and 6.1.1.4'
B B 0.0013 0.0007 'International Tables Vol C Tables 4.2.6.8 and 6.1.1.4'
P P 0.1023 0.0942 'International Tables Vol C Tables 4.2.6.8 and 6.1.1.4'
S S 0.1246 0.1234 'International Tables Vol C Tables 4.2.6.8 and 6.1.1.4'
Ni Ni 0.3393 1.1124 'International Tables Vol C Tables 4.2.6.8 and 6.1.1.4'
Cl Cl 0.1484 0.1585 'International Tables Vol C Tables 4.2.6.8 and 6.1.1.4'
O O 0.0106 0.0060 'International Tables Vol C Tables 4.2.6.8 and 6.1.1.4'

loop_
_geom_angle_atom_site_label_1
_geom_angle_atom_site_label_2
_geom_angle_atom_site_label_3
_geom_angle
S1 Ni1 S2 76.211(18)
S1 Ni1 P1 96.86(2)
P1 Ni1 S2 114.67(2)
P2 Ni1 S1 172.38(2)
P2 Ni1 S2 96.423(19)
P2 Ni1 P1 87.936(19)
P2 Ni1 P3 87.08(2)
P3 Ni1 S1 96.08(2)
P3 Ni1 S2 129.42(2)
P3 Ni1 P1 115.87(2)
C1 S1 Ni1 87.35(7)
C1 S2 Ni1 86.63(7)
C8 P1 Ni1 114.57(6)
C8 P1 C20 106.04(9)
C14 P1 Ni1 122.39(7)
C14 P1 C8 103.29(9)
C14 P1 C20 103.63(9)
C20 P1 Ni1 105.44(6)
C21 P2 Ni1 109.26(6)
C22 P2 Ni1 118.14(6)
C22 P2 C21 105.15(9)
C22 P2 C28 107.60(9)
C28 P2 Ni1 109.31(6)
C28 P2 C21 106.79(9)
C29 P3 Ni1 105.76(7)
C30 P3 Ni1 119.37(7)
C30 P3 C29 106.76(9)
C30 P3 C36 104.12(9)
C36 P3 Ni1 116.49(7)
C36 P3 C29 102.78(9)
S2 C1 S1 109.78(11)
C2 C1 S1 123.89(14)
C2 C1 S2 126.32(15)
C3 C2 C1 121.60(17)
C3 C2 C7 118.93(18)
C7 C2 C1 119.47(18)
C2 C3 H3 119.6
C4 C3 C2 120.76(18)
C4 C3 H3 119.6
C3 C4 H4 120.6
C5 C4 C3 118.89(19)
C5 C4 H4 120.6
C4 C5 Cl1 119.29(16)
C6 C5 Cl1 118.85(16)
C6 C5 C4 121.86(19)
C5 C6 H6 120.5
C5 C6 C7 118.94(19)
C7 C6 H6 120.5
C2 C7 H7 119.7
C6 C7 C2 120.57(19)
C6 C7 H7 119.7
C9 C8 P1 123.69(15)
C9 C8 C13 119.26(19)
C13 C8 P1 117.05(15)
C8 C9 H9 120.0
C8 C9 C10 119.9(2)
C10 C9 H9 120.0
C9 C10 H10 119.9
C11 C10 C9 120.3(2)
C11 C10 H10 119.9
C10 C11 H11 120.0
C12 C11 C10 120.0(2)
C12 C11 H11 120.0
C11 C12 H12 120.0
C11 C12 C13 120.1(2)
C13 C12 H12 120.0
C8 C13 H13 119.8
C12 C13 C8 120.4(2)
C12 C13 H13 119.8
C15 C14 P1 119.91(15)
C15 C14 C19 119.05(19)
C19 C14 P1 121.00(16)
C14 C15 H15 119.8
C14 C15 C16 120.4(2)
C16 C15 H15 119.8
C15 C16 H16 119.8
C17 C16 C15 120.3(2)
C17 C16 H16 119.8
C16 C17 H17 120.1
C16 C17 C18 119.8(2)
C18 C17 H17 120.1
C17 C18 H18 119.8
C17 C18 C19 120.4(2)
C19 C18 H18 119.8
C14 C19 H19 120.0
C18 C19 C14 120.0(2)
C18 C19 H19 120.0
P1 C20 H20A 109.8
P1 C20 H20B 109.8
H20A C20 H20B 108.3
C21 C20 P1 109.26(13)
C21 C20 H20A 109.8
C21 C20 H20B 109.8
P2 C21 H21A 109.6
P2 C21 H21B 109.6
C20 C21 P2 110.27(13)
C20 C21 H21A 109.6
C20 C21 H21B 109.6
H21A C21 H21B 108.1
C23 C22 P2 119.00(15)
C23 C22 C27 119.12(18)
C27 C22 P2 121.83(15)
C22 C23 H23 119.8
C24 C23 C22 120.47(19)
C24 C23 H23 119.8
C23 C24 H24 119.9
C25 C24 C23 120.1(2)
C25 C24 H24 119.9
C24 C25 H25 120.0
C24 C25 C26 120.0(2)
C26 C25 H25 120.0
C25 C26 H26 119.7
C25 C26 C27 120.6(2)
C27 C26 H26 119.7
C22 C27 H27 120.2
C26 C27 C22 119.6(2)
C26 C27 H27 120.2
P2 C28 H28A 109.9
P2 C28 H28B 109.9
H28A C28 H28B 108.3
C29 C28 P2 109.06(13)
C29 C28 H28A 109.9
C29 C28 H28B 109.9
P3 C29 H29A 110.3
P3 C29 H29B 110.3
C28 C29 P3 106.97(13)
C28 C29 H29A 110.3
C28 C29 H29B 110.3
H29A C29 H29B 108.6
C31 C30 P3 118.20(16)
C35 C30 P3 122.74(16)
C35 C30 C31 118.80(19)
C30 C31 H31 119.7
C32 C31 C30 120.6(2)
C32 C31 H31 119.7
C31 C32 H32 120.1
C33 C32 C31 119.8(2)
C33 C32 H32 120.1
C32 C33 H33 120.0
C34 C33 C32 120.0(2)
C34 C33 H33 120.0
C33 C34 H34 119.5
C33 C34 C35 120.9(2)
C35 C34 H34 119.5
C30 C35 C34 119.9(2)
C30 C35 H35 120.1
C34 C35 H35 120.1
C37 C36 P3 120.32(15)
C37 C36 C41 118.98(19)
C41 C36 P3 120.61(16)
C36 C37 H37 119.8
C36 C37 C38 120.4(2)
C38 C37 H37 119.8
C37 C38 H38 119.9
C39 C38 C37 120.1(2)
C39 C38 H38 119.9
C38 C39 H39 120.1
C40 C39 C38 119.9(2)
C40 C39 H39 120.1
C39 C40 H40 119.7
C39 C40 C41 120.6(2)
C41 C40 H40 119.7
C36 C41 H41 120.0
C40 C41 C36 119.9(2)
C40 C41 H41 120.0
C43 C42 C47 114.34(18)
C43 C42 B1 122.03(18)
C47 C42 B1 123.45(18)
C42 C43 H43 118.3
C44 C43 C42 123.3(2)
C44 C43 H43 118.3
C43 C44 H44 119.9
C45 C44 C43 120.3(2)
C45 C44 H44 119.9
C44 C45 H45 120.7
C44 C45 C46 118.55(19)
C46 C45 H45 120.7
C45 C46 H46 119.8
C45 C46 C47 120.5(2)
C47 C46 H46 119.8
C42 C47 H47 118.5
C46 C47 C42 123.0(2)
C46 C47 H47 118.5
C49 C48 C53 115.13(18)
C49 C48 B1 124.20(18)
C53 C48 B1 120.58(17)
C48 C49 H49 118.6
C50 C49 C48 122.8(2)
C50 C49 H49 118.6
C49 C50 H50 119.9
C51 C50 C49 120.1(2)
C51 C50 H50 119.9
C50 C51 H51 120.5
C52 C51 C50 119.0(2)
C52 C51 H51 120.5
C51 C52 H52 119.9
C51 C52 C53 120.2(2)
C53 C52 H52 119.9
C48 C53 H53 118.6
C52 C53 C48 122.8(2)
C52 C53 H53 118.6
C55 C54 C59 114.74(19)
C55 C54 B1 124.18(17)
C59 C54 B1 121.09(18)
C54 C55 H55 118.4
C54 C55 C56 123.28(19)
C56 C55 H55 118.4
C55 C56 H56 120.1
C57 C56 C55 119.7(2)
C57 C56 H56 120.1
C56 C57 H57 120.5
C56 C57 C58 118.9(2)
C58 C57 H57 120.5
C57 C58 H58 119.8
C59 C58 C57 120.4(2)
C59 C58 H58 119.8
C54 C59 H59 118.6
C58 C59 C54 122.9(2)
C58 C59 H59 118.6
C61 C60 C65 114.9(2)
C61 C60 B1 123.97(19)
C65 C60 B1 121.07(19)
C60 C61 H61 118.8
C60 C61 C62 122.3(2)
C62 C61 H61 118.8
C61 C62 H62 119.8
C63 C62 C61 120.3(2)
C63 C62 H62 119.8
C62 C63 H63 120.3
C62 C63 C64 119.4(2)
C64 C63 H63 120.3
C63 C64 H64 120.1
C63 C64 C65 119.8(3)
C65 C64 H64 120.1
C60 C65 H65 118.4
C64 C65 C60 123.1(2)
C64 C65 H65 118.4
C48 B1 C42 107.87(16)
C48 B1 C60 111.14(16)
C54 B1 C42 109.18(16)
C54 B1 C48 108.33(16)
C54 B1 C60 111.24(16)
C60 B1 C42 109.01(16)
C69A O1A C66A 108.8(3)
O1A C66A H66A 110.2
O1A C66A H66B 110.2
O1A C66A C67A 107.5(4)
H66A C66A H66B 108.5
C67A C66A H66A 110.2
C67A C66A H66B 110.2
C66A C67A H67A 111.3
C66A C67A H67B 111.3
H67A C67A H67B 109.2
C68A C67A C66A 102.5(4)
C68A C67A H67A 111.3
C68A C67A H67B 111.3
C67A C68A H68A 111.2
C67A C68A H68B 111.2
C67A C68A C69A 102.9(4)
H68A C68A H68B 109.1
C69A C68A H68A 111.2
C69A C68A H68B 111.2
O1A C69A C68A 106.1(3)
O1A C69A H69A 110.5
O1A C69A H69B 110.5
C68A C69A H69A 110.5
C68A C69A H69B 110.5
H69A C69A H69B 108.7
C69B O1B C66B 108.1(14)
O1B C66B H66C 110.8
O1B C66B H66D 110.8
O1B C66B C67B 105(2)
H66C C66B H66D 108.9
C67B C66B H66C 110.8
C67B C66B H66D 110.8
C66B C67B H67C 110.4
C66B C67B H67D 110.4
H67C C67B H67D 108.6
C68B C67B C66B 107(2)
C68B C67B H67C 110.4
C68B C67B H67D 110.4
C67B C68B H68C 112.0
C67B C68B H68D 112.0
C67B C68B C69B 98.8(19)
H68C C68B H68D 109.7
C69B C68B H68C 112.0
C69B C68B H68D 112.0
O1B C69B C68B 108.4(14)
O1B C69B H69C 110.0
O1B C69B H69D 110.0
C68B C69B H69C 110.0
C68B C69B H69D 110.0
H69C C69B H69D 108.4

loop_
_geom_bond_atom_site_label_1
_geom_bond_atom_site_label_2
_geom_bond_distance
Ni1 S1 2.2296(5)
Ni1 S2 2.2559(5)
Ni1 P1 2.2315(5)
Ni1 P2 2.1739(5)
Ni1 P3 2.2144(6)
Cl1 C5 1.741(2)
S1 C1 1.695(2)
S2 C1 1.6889(19)
P1 C8 1.828(2)
P1 C14 1.8225(19)
P1 C20 1.8328(18)
P2 C21 1.8444(19)
P2 C22 1.8143(19)
P2 C28 1.8332(19)
P3 C29 1.8386(19)
P3 C30 1.817(2)
P3 C36 1.831(2)
C1 C2 1.456(3)
C2 C3 1.390(3)
C2 C7 1.404(3)
C3 H3 0.9300
C3 C4 1.384(3)
C4 H4 0.9300
C4 C5 1.382(3)
C5 C6 1.379(3)
C6 H6 0.9300
C6 C7 1.382(3)
C7 H7 0.9300
C8 C9 1.388(3)
C8 C13 1.397(3)
C9 H9 0.9300
C9 C10 1.389(3)
C10 H10 0.9300
C10 C11 1.386(3)
C11 H11 0.9300
C11 C12 1.379(3)
C12 H12 0.9300
C12 C13 1.383(3)
C13 H13 0.9300
C14 C15 1.375(3)
C14 C19 1.386(3)
C15 H15 0.9300
C15 C16 1.387(3)
C16 H16 0.9300
C16 C17 1.367(3)
C17 H17 0.9300
C17 C18 1.369(3)
C18 H18 0.9300
C18 C19 1.386(3)
C19 H19 0.9300
C20 H20A 0.9700
C20 H20B 0.9700
C20 C21 1.528(3)
C21 H21A 0.9700
C21 H21B 0.9700
C22 C23 1.393(3)
C22 C27 1.398(3)
C23 H23 0.9300
C23 C24 1.382(3)
C24 H24 0.9300
C24 C25 1.376(3)
C25 H25 0.9300
C25 C26 1.382(3)
C26 H26 0.9300
C26 C27 1.386(3)
C27 H27 0.9300
C28 H28A 0.9700
C28 H28B 0.9700
C28 C29 1.527(3)
C29 H29A 0.9700
C29 H29B 0.9700
C30 C31 1.402(3)
C30 C35 1.388(3)
C31 H31 0.9300
C31 C32 1.386(3)
C32 H32 0.9300
C32 C33 1.379(4)
C33 H33 0.9300
C33 C34 1.372(4)
C34 H34 0.9300
C34 C35 1.389(3)
C35 H35 0.9300
C36 C37 1.386(3)
C36 C41 1.390(3)
C37 H37 0.9300
C37 C38 1.386(3)
C38 H38 0.9300
C38 C39 1.373(3)
C39 H39 0.9300
C39 C40 1.371(4)
C40 H40 0.9300
C40 C41 1.384(3)
C41 H41 0.9300
C42 C43 1.399(3)
C42 C47 1.402(3)
C42 B1 1.659(3)
C43 H43 0.9300
C43 C44 1.388(3)
C44 H44 0.9300
C44 C45 1.378(3)
C45 H45 0.9300
C45 C46 1.381(3)
C46 H46 0.9300
C46 C47 1.387(3)
C47 H47 0.9300
C48 C49 1.397(3)
C48 C53 1.402(3)
C48 B1 1.647(3)
C49 H49 0.9300
C49 C50 1.392(3)
C50 H50 0.9300
C50 C51 1.383(3)
C51 H51 0.9300
C51 C52 1.379(3)
C52 H52 0.9300
C52 C53 1.389(3)
C53 H53 0.9300
C54 C55 1.397(3)
C54 C59 1.408(3)
C54 B1 1.641(3)
C55 H55 0.9300
C55 C56 1.397(3)
C56 H56 0.9300
C56 C57 1.383(3)
C57 H57 0.9300
C57 C58 1.386(3)
C58 H58 0.9300
C58 C59 1.384(3)
C59 H59 0.9300
C60 C61 1.396(3)
C60 C65 1.410(3)
C60 B1 1.655(3)
C61 H61 0.9300
C61 C62 1.402(3)
C62 H62 0.9300
C62 C63 1.372(4)
C63 H63 0.9300
C63 C64 1.376(4)
C64 H64 0.9300
C64 C65 1.385(3)
C65 H65 0.9300
O1A C66A 1.425(5)
O1A C69A 1.421(4)
C66A H66A 0.9700
C66A H66B 0.9700
C66A C67A 1.511(8)
C67A H67A 0.9700
C67A H67B 0.9700
C67A C68A 1.490(6)
C68A H68A 0.9700
C68A H68B 0.9700
C68A C69A 1.504(5)
C69A H69A 0.9700
C69A H69B 0.9700
O1B C66B 1.41(2)
O1B C69B 1.38(2)
C66B H66C 0.9700
C66B H66D 0.9700
C66B C67B 1.47(3)
C67B H67C 0.9700
C67B H67D 0.9700
C67B C68B 1.42(3)
C68B H68C 0.9700
C68B H68D 0.9700
C68B C69B 1.51(3)
C69B H69C 0.9700
C69B H69D 0.9700

loop_
_geom_torsion_atom_site_label_1
_geom_torsion_atom_site_label_2
_geom_torsion_atom_site_label_3
_geom_torsion_atom_site_label_4
_geom_torsion
Ni1 S1 C1 S2 1.42(9)
Ni1 S1 C1 C2 -177.34(17)
Ni1 S2 C1 S1 -1.41(9)
Ni1 S2 C1 C2 177.32(17)
Ni1 P1 C8 C9 -126.92(15)
Ni1 P1 C8 C13 52.96(16)
Ni1 P1 C14 C15 9.5(2)
Ni1 P1 C14 C19 -173.03(15)
Ni1 P1 C20 C21 43.19(14)
Ni1 P2 C21 C20 25.65(15)
Ni1 P2 C22 C23 76.62(16)
Ni1 P2 C22 C27 -101.08(15)
Ni1 P2 C28 C29 -30.48(14)
Ni1 P3 C29 C28 -46.58(14)
Ni1 P3 C30 C31 65.57(19)
Ni1 P3 C30 C35 -108.56(19)
Ni1 P3 C36 C37 6.42(18)
Ni1 P3 C36 C41 -177.09(15)
Cl1 C5 C6 C7 179.16(17)
S1 C1 C2 C3 -166.88(16)
S1 C1 C2 C7 13.2(3)
S2 C1 C2 C3 14.6(3)
S2 C1 C2 C7 -165.36(16)
P1 C8 C9 C10 -179.78(16)
P1 C8 C13 C12 179.33(15)
P1 C14 C15 C16 176.3(2)
P1 C14 C19 C18 -176.24(18)
P1 C20 C21 P2 -43.94(16)
P2 C22 C23 C24 178.79(15)
P2 C22 C27 C26 -179.76(16)
P2 C28 C29 P3 48.47(16)
P3 C30 C31 C32 -174.50(19)
P3 C30 C35 C34 173.7(2)
P3 C36 C37 C38 176.01(16)
P3 C36 C41 C40 -175.10(19)
C1 C2 C3 C4 177.81(19)
C1 C2 C7 C6 -179.23(19)
C2 C3 C4 C5 1.8(3)
C3 C2 C7 C6 0.9(3)
C3 C4 C5 Cl1 179.45(17)
C3 C4 C5 C6 0.2(3)
C4 C5 C6 C7 -1.6(3)
C5 C6 C7 C2 1.0(3)
C7 C2 C3 C4 -2.3(3)
C8 P1 C14 C15 140.51(18)
C8 P1 C14 C19 -42.06(19)
C8 P1 C20 C21 -78.69(14)
C8 C9 C10 C11 0.2(3)
C9 C8 C13 C12 -0.8(3)
C9 C10 C11 C12 -0.2(3)
C10 C11 C12 C13 -0.2(3)
C11 C12 C13 C8 0.7(3)
C13 C8 C9 C10 0.3(3)
C14 P1 C8 C9 97.59(17)
C14 P1 C8 C13 -82.54(16)
C14 P1 C20 C21 172.90(13)
C14 C15 C16 C17 0.1(4)
C15 C14 C19 C18 1.2(3)
C15 C16 C17 C18 0.8(4)
C16 C17 C18 C19 -0.8(4)
C17 C18 C19 C14 -0.3(4)
C19 C14 C15 C16 -1.1(4)
C20 P1 C8 C9 -11.07(19)
C20 P1 C8 C13 168.80(15)
C20 P1 C14 C15 -109.04(19)
C20 P1 C14 C19 68.39(19)
C21 P2 C22 C23 -45.55(17)
C21 P2 C22 C27 136.76(16)
C21 P2 C28 C29 87.61(14)
C22 P2 C21 C20 153.40(13)
C22 P2 C28 C29 -159.93(13)
C22 C23 C24 C25 2.0(3)
C23 C22 C27 C26 2.5(3)
C23 C24 C25 C26 0.3(3)
C24 C25 C26 C27 -1.2(3)
C25 C26 C27 C22 -0.2(3)
C27 C22 C23 C24 -3.4(3)
C28 P2 C21 C20 -92.47(14)
C28 P2 C22 C23 -159.11(15)
C28 P2 C22 C27 23.19(18)
C29 P3 C30 C31 -174.75(17)
C29 P3 C30 C35 11.1(2)
C29 P3 C36 C37 -108.68(17)
C29 P3 C36 C41 67.80(19)
C30 P3 C29 C28 -174.70(13)
C30 P3 C36 C37 140.09(16)
C30 P3 C36 C41 -43.42(19)
C30 C31 C32 C33 0.0(4)
C31 C30 C35 C34 -0.4(4)
C31 C32 C33 C34 0.7(4)
C32 C33 C34 C35 -1.3(5)
C33 C34 C35 C30 1.2(4)
C35 C30 C31 C32 -0.1(4)
C36 P3 C29 C28 76.06(15)
C36 P3 C30 C31 -66.45(19)
C36 P3 C30 C35 119.4(2)
C36 C37 C38 C39 -0.3(3)
C37 C36 C41 C40 1.4(3)
C37 C38 C39 C40 0.2(4)
C38 C39 C40 C41 0.7(4)
C39 C40 C41 C36 -1.5(4)
C41 C36 C37 C38 -0.5(3)
C42 C43 C44 C45 0.0(3)
C43 C42 C47 C46 1.2(3)
C43 C42 B1 C48 -90.3(2)
C43 C42 B1 C54 27.3(3)
C43 C42 B1 C60 148.96(19)
C43 C44 C45 C46 0.2(3)
C44 C45 C46 C47 0.3(3)
C45 C46 C47 C42 -1.1(3)
C47 C42 C43 C44 -0.7(3)
C47 C42 B1 C48 84.6(2)
C47 C42 B1 C54 -157.84(18)
C47 C42 B1 C60 -36.1(3)
C48 C49 C50 C51 1.1(3)
C49 C48 C53 C52 0.3(3)
C49 C48 B1 C42 -142.10(19)
C49 C48 B1 C54 99.8(2)
C49 C48 B1 C60 -22.7(3)
C49 C50 C51 C52 -0.1(3)
C50 C51 C52 C53 -0.8(3)
C51 C52 C53 C48 0.6(3)
C53 C48 C49 C50 -1.2(3)
C53 C48 B1 C42 41.6(2)
C53 C48 B1 C54 -76.5(2)
C53 C48 B1 C60 161.02(18)
C54 C55 C56 C57 0.8(3)
C55 C54 C59 C58 -1.5(3)
C55 C54 B1 C42 -126.32(19)
C55 C54 B1 C48 -9.1(3)
C55 C54 B1 C60 113.3(2)
C55 C56 C57 C58 -0.7(3)
C56 C57 C58 C59 -0.6(3)
C57 C58 C59 C54 1.8(3)
C59 C54 C55 C56 0.2(3)
C59 C54 B1 C42 53.4(2)
C59 C54 B1 C48 170.65(18)
C59 C54 B1 C60 -66.9(2)
C60 C61 C62 C63 -0.9(3)
C61 C60 C65 C64 2.6(3)
C61 C60 B1 C42 -105.7(2)
C61 C60 B1 C48 135.49(19)
C61 C60 B1 C54 14.7(3)
C61 C62 C63 C64 0.7(4)
C62 C63 C64 C65 1.1(4)
C63 C64 C65 C60 -2.9(4)
C65 C60 C61 C62 -0.7(3)
C65 C60 B1 C42 70.5(2)
C65 C60 B1 C48 -48.2(2)
C65 C60 B1 C54 -169.03(17)
B1 C42 C43 C44 174.67(19)
B1 C42 C47 C46 -174.03(19)
B1 C48 C49 C50 -177.67(19)
B1 C48 C53 C52 176.96(19)
B1 C54 C55 C56 179.99(18)
B1 C54 C59 C58 178.71(19)
B1 C60 C61 C62 175.76(19)
B1 C60 C65 C64 -174.0(2)
O1A C66A C67A C68A -24.1(6)
C66A O1A C69A C68A 17.7(4)
C66A C67A C68A C69A 33.6(6)
C67A C68A C69A O1A -32.5(4)
C69A O1A C66A C67A 4.1(6)
O1B C66B C67B C68B -31(3)
C66B O1B C69B C68B 13(2)
C66B C67B C68B C69B 36(3)
C67B C68B C69B O1B -31(2)
C69B O1B C66B C67B 10(2)
